data_7011609
loop_
_publ_author_name
'Shongwe, Musa S.'
'Al-Hatmi, Said K. M.'
'Marques, Helder M.'
'Smith, Rachel'
'Nukada, Ryoji'
'Mikuriya, Masahiro'

_publ_section_title
;
 Complexes of cobalt(iii) with phenolate-containing polydentate ligands
 and bovine serum apo-transferrin: towards creating spectroscopic
 models for cobalt(iii)???tyrosinate interactions
;
_journal_issue 21
_journal_name_full 'Journal of the Chemical Society, Dalton Transactions'
_journal_page_first 4064
_journal_paper_doi 10.1039/b202161g
_journal_year 2002
_chemical_formula_moiety 'C5 H12 N +, C18 H14 Cl4 Co N2 O6 -'
_chemical_formula_structural '(C5 H12 N) ((C9 H7 Cl2 N O3)2 Co)'
_chemical_formula_sum 'C23 H26 Cl4 Co N3 O6'
_chemical_formula_weight 641.23
_space_group_IT_number 2
_symmetry_cell_setting triclinic
_symmetry_Int_Tables_number 2
_symmetry_space_group_name_Hall '-P 1'
_symmetry_space_group_name_H-M 'P -1'
_cell_angle_alpha 98.75(1)
_cell_angle_beta 95.45(1)
_cell_angle_gamma 100.36(1)
_cell_formula_units_Z 2
_cell_length_a 11.440(3)
_cell_length_b 12.608(3)
_cell_length_c 9.745(2)
_cell_measurement_reflns_used 25
_cell_measurement_temperature 298
_cell_measurement_theta_max 12.0
_cell_measurement_theta_min 9.9
_cell_volume 1355.7(6)
_computing_cell_refinement 'Enraf-Nonius CAD4 diffractometer'
_computing_data_collection 'Enraf-Nonius CAD4 diffractometer'
_computing_data_reduction 'MolEN program package'
_computing_structure_refinement 'MolEN program package'
_computing_structure_solution 'MolEN program package'
_diffrn_ambient_temperature 298
_diffrn_measurement_device 'Enraf-Nonius CAD4 diffractometer'
_diffrn_measurement_method \w/2\q
_diffrn_radiation_detector 'scintillation counter'
_diffrn_radiation_monochromator graphite
_diffrn_radiation_source 'X-ray tube'
_diffrn_radiation_type 'Mo K\a'
_diffrn_radiation_wavelength 0.71073
_diffrn_reflns_limit_h_max 12
_diffrn_reflns_limit_h_min -12
_diffrn_reflns_limit_k_max 14
_diffrn_reflns_limit_k_min -14
_diffrn_reflns_limit_l_max 15
_diffrn_reflns_limit_l_min 0
_diffrn_reflns_number 5555
_diffrn_reflns_theta_max 26.0
_diffrn_reflns_theta_min 1.0
_diffrn_standards_decay_% 0.0
_diffrn_standards_interval_time 120
_diffrn_standards_number 3
_exptl_absorpt_coefficient_mu 10.70
_exptl_absorpt_correction_T_max 1.000
_exptl_absorpt_correction_T_min 0.878
_exptl_absorpt_correction_type psi-scan
_exptl_crystal_colour 'dark brown'
_exptl_crystal_density_diffrn 1.57
_exptl_crystal_density_meas 1.57
_exptl_crystal_density_method 'flotation in hexane-carbon tetrachloride'
_exptl_crystal_description plate
_exptl_crystal_F_000 656
_exptl_crystal_size_max 0.60
_exptl_crystal_size_mid 0.31
_exptl_crystal_size_min 0.10
_refine_diff_density_max 0.389
_refine_diff_density_min -0.112
_refine_ls_hydrogen_treatment noref
_refine_ls_matrix_type full
_refine_ls_number_constraints 0
_refine_ls_number_parameters 337
_refine_ls_number_reflns 3797
_refine_ls_number_restraints 0
_refine_ls_R_factor_all 0.0630
_refine_ls_R_factor_obs 0.0337
_refine_ls_shift/esd_max 0.0
_refine_ls_shift/esd_mean 0.0
_refine_ls_structure_factor_coef F
_refine_ls_weighting_details 'w = 1/[\s^2^(Fo) + 0.020|Fo|^2^ + 1.0]'
_refine_ls_weighting_scheme calc
_refine_ls_wR_factor_obs 0.0352
_reflns_number_gt 3797
_reflns_number_total 5051
_reflns_threshold_expression 'I >3.0sigma(I)'
_cod_data_source_file b202161g.txt
_cod_data_source_block 1
_cod_depositor_comments
;
The following automatic conversions were performed:

'_refine_ls_weighting_scheme' value 'w = 1/[\s^2^(Fo) + 0.020|Fo|^2^
+ 1.0]' was changed to 'calc'. New tag '_refine_ls_weighting_details'
was created. The value of the new tag was set to 'w = 1/[\s^2^(Fo) +
0.020|Fo|^2^ + 1.0]'.

Automatic conversion script
Id: cif_fix_values 3143 2015-03-26 13:38:13Z robertas 
;
_cod_original_cell_volume 1355.6(6)
_cod_database_code 7011609

loop_
_symmetry_equiv_pos_site_id
_symmetry_equiv_pos_as_xyz
1 +x,+y,+z
2 -x,-y,-z

loop_
_atom_site_label
_atom_site_type_symbol
_atom_site_fract_x
_atom_site_fract_y
_atom_site_fract_z
_atom_site_B_iso_or_equiv
_atom_site_adp_type
_atom_site_occupancy
_atom_site_calc_flag
_atom_site_refinement_flags
CoA Co 0.000 0.000 0.000 2.30(1) Uani 1.00 d .
CoB Co 0.500 0.000 0.500 2.71(1) Uani 1.00 d .
Cl1A Cl -0.10141(8) 0.33430(7) 0.0617(1) 4.63(2) Uani 1.00 d .
Cl1B Cl 0.41156(9) -0.17941(8) 0.87610(9) 4.66(2) Uani 1.00 d .
Cl2A Cl 0.3668(1) 0.5056(1) 0.0757(2) 7.30(3) Uani 1.00 d .
Cl2B Cl 0.2957(1) -0.55638(9) 0.5043(2) 6.39(3) Uani 1.00 d .
O1A O -0.0136(2) 0.1356(2) 0.1071(2) 3.00(4) Uani 1.00 d .
O1B O 0.5108(2) -0.0894(2) 0.6407(2) 3.27(5) Uani 1.00 d .
O2A O 0.0527(2) 0.0681(2) -0.1497(2) 2.82(4) Uani 1.00 d .
O2B O 0.3361(2) -0.0637(2) 0.4430(2) 3.36(5) Uani 1.00 d .
O3A O 0.2077(2) 0.0959(2) -0.2686(2) 4.38(6) Uani 1.00 d .
O3B O 0.2153(2) -0.1446(2) 0.2490(3) 4.86(6) Uani 1.00 d .
N1A N 0.1700(2) 0.0154(2) 0.0652(3) 2.73(5) Uani 1.00 d .
N1B N 0.5333(2) -0.1076(2) 0.3510(3) 3.27(6) Uani 1.00 d .
N2 N 0.0065(3) -0.1822(3) 0.3724(3) 4.81(7) Uani 1.00 d .
C1A C 0.0722(3) 0.2211(3) 0.1104(3) 2.87(6) Uani 1.00 d .
C1B C 0.4682(3) -0.1952(3) 0.6119(3) 2.89(6) Uani 1.00 d .
C2B C 0.4126(3) -0.2520(3) 0.7093(3) 3.28(7) Uani 1.00 d .
C2A C 0.0479(3) 0.3223(3) 0.0873(3) 3.34(7) Uani 1.00 d .
C3B C 0.3619(3) -0.3621(3) 0.6791(4) 4.07(7) Uani 1.00 d .
C3A C 0.1367(3) 0.4104(3) 0.0810(4) 4.12(8) Uani 1.00 d .
C4A C 0.2544(3) 0.3977(3) 0.0986(4) 4.42(9) Uani 1.00 d .
C4B C 0.3675(3) -0.4193(3) 0.5486(4) 4.22(8) Uani 1.00 d .
C5A C 0.2837(3) 0.3026(3) 0.1296(4) 4.31(9) Uani 1.00 d .
C5B C 0.4289(3) -0.3694(3) 0.4533(4) 3.96(8) Uani 1.00 d .
C6A C 0.1943(3) 0.2153(3) 0.1388(3) 3.38(7) Uani 1.00 d .
C6B C 0.4812(3) -0.2596(3) 0.4854(3) 3.28(7) Uani 1.00 d .
C7A C 0.2180(3) 0.1103(3) 0.1781(3) 3.67(7) Uani 1.00 d .
C7B C 0.5664(3) -0.2067(3) 0.3957(4) 3.73(7) Uani 1.00 d .
C8B C 0.4242(3) -0.1336(3) 0.2457(3) 3.90(8) Uani 1.00 d .
C8A C 0.2324(3) 0.0197(3) -0.0605(3) 3.10(6) Uani 1.00 d .
C9B C 0.3166(3) -0.1136(3) 0.3164(3) 3.53(7) Uani 1.00 d .
C9A C 0.1620(3) 0.0659(3) -0.1689(3) 2.93(6) Uani 1.00 d .
C10 C -0.0436(4) -0.2978(4) 0.3135(4) 5.7(1) Uani 1.00 d .
C11 C 0.0358(5) -0.3698(4) 0.3660(5) 6.6(1) Uani 1.00 d .
C12 C 0.0568(4) -0.3492(3) 0.5238(4) 5.39(9) Uani 1.00 d .
C13 C 0.1068(4) -0.2317(4) 0.5784(4) 4.84(9) Uani 1.00 d .
C14 C 0.0272(4) -0.1608(4) 0.5272(4) 5.7(1) Uani 1.00 d .
H(N1A) H 0.178 -0.051 0.100 3.6 Biso 1.00 calc S
H(N1B) H 0.599 -0.070 0.311 4.3 Biso 1.00 calc S
H(C3A) H 0.117 0.480 0.065 5.4 Biso 1.00 calc S
H(C3B) H 0.324 -0.398 0.749 5.2 Biso 1.00 calc S
H(C5B) H 0.435 -0.412 0.363 5.1 Biso 1.00 calc S
H(C5A) H 0.367 0.296 0.145 5.5 Biso 1.00 calc S
H(N2)1 H 0.082 -0.163 0.338 6.2 Biso 1.00 calc S
H(N2)2 H -0.045 -0.137 0.340 6.2 Biso 1.00 calc S
H(C7A)1 H 0.303 0.116 0.200 4.8 Biso 1.00 calc S
H(C7B)1 H 0.570 -0.259 0.314 5.0 Biso 1.00 calc S
H(C7B)2 H 0.646 -0.187 0.447 5.0 Biso 1.00 calc S
H(C7A)2 H 0.182 0.098 0.261 4.8 Biso 1.00 calc S
H(C8B)1 H 0.435 -0.089 0.174 5.1 Biso 1.00 calc S
H(C8A)1 H 0.242 -0.053 -0.100 4.1 Biso 1.00 calc S
H(C8B)2 H 0.411 -0.209 0.200 5.1 Biso 1.00 calc S
H(C8A)2 H 0.311 0.064 -0.035 4.1 Biso 1.00 calc S
H(C10)1 H -0.054 -0.309 0.213 7.3 Biso 1.00 calc S
H(C10)2 H -0.122 -0.318 0.343 7.3 Biso 1.00 calc S
H(C11)1 H 0.112 -0.354 0.330 8.4 Biso 1.00 calc S
H(C11)2 H 0.002 -0.446 0.331 8.4 Biso 1.00 calc S
H(C12)1 H 0.110 -0.394 0.556 6.8 Biso 1.00 calc S
H(C12)2 H -0.018 -0.370 0.558 6.8 Biso 1.00 calc S
H(C13)1 H 0.184 -0.212 0.548 6.2 Biso 1.00 calc S
H(C13)2 H 0.118 -0.219 0.679 6.2 Biso 1.00 calc S
H(C14)1 H -0.049 -0.176 0.563 7.5 Biso 1.00 calc S
H(C14)2 H 0.061 -0.084 0.561 7.5 Biso 1.00 calc S

loop_
_atom_site_aniso_label
_atom_site_aniso_U_11
_atom_site_aniso_U_22
_atom_site_aniso_U_33
_atom_site_aniso_U_12
_atom_site_aniso_U_13
_atom_site_aniso_U_23
CoA 0.0235(2) 0.0392(3) 0.0300(2) 0.0122(2) 0.0036(2) 0.0157(2)
CoB 0.0295(3) 0.0471(3) 0.0260(2) 0.0036(2) -0.0011(2) 0.0134(2)
Cl1A 0.0498(4) 0.0566(4) 0.0781(6) 0.0228(3) 0.0063(4) 0.0253(4)
Cl1B 0.0641(5) 0.0813(5) 0.0438(4) 0.0284(4) 0.0181(4) 0.0247(4)
Cl2A 0.0758(7) 0.0773(7) 0.1099(9) -0.0254(6) 0.0210(6) 0.0132(7)
Cl2B 0.0648(6) 0.0522(5) 0.1240(9) 0.0013(5) 0.0168(6) 0.0193(6)
O1A 0.031(1) 0.041(1) 0.045(1) 0.0106(8) 0.0075(9) 0.0117(9)
O1B 0.043(1) 0.052(1) 0.030(1) 0.006(1) -0.0032(9) 0.0173(9)
O2A 0.0294(9) 0.051(1) 0.0349(9) 0.0150(8) 0.0059(8) 0.0221(8)
O2B 0.031(1) 0.058(1) 0.036(1) 0.001(1) -0.0036(9) 0.0145(9)
O3A 0.045(1) 0.083(2) 0.047(1) 0.015(1) 0.019(1) 0.031(1)
O3B 0.049(1) 0.075(2) 0.052(1) -0.011(1) -0.023(1) 0.028(1)
N1A 0.027(1) 0.046(1) 0.036(1) 0.0141(9) 0.003(1) 0.017(1)
N1B 0.040(1) 0.054(1) 0.032(1) 0.005(1) 0.006(1) 0.014(1)
N2 0.063(2) 0.063(2) 0.060(2) 0.014(1) -0.011(1) 0.032(1)
C1A 0.038(1) 0.043(2) 0.029(1) 0.011(1) 0.005(1) 0.004(1)
C1B 0.027(1) 0.049(2) 0.037(1) 0.010(1) -0.001(1) 0.020(1)
C2B 0.033(1) 0.058(2) 0.042(2) 0.016(1) 0.006(1) 0.021(1)
C2A 0.041(2) 0.047(2) 0.042(2) 0.012(1) 0.007(1) 0.010(1)
C3B 0.037(2) 0.058(2) 0.070(2) 0.015(1) 0.013(1) 0.035(1)
C3A 0.061(2) 0.046(2) 0.050(2) 0.008(2) 0.009(2) 0.010(2)
C4A 0.052(2) 0.052(2) 0.055(2) -0.007(2) 0.011(2) 0.003(2)
C4B 0.040(2) 0.050(2) 0.074(2) 0.010(1) 0.007(2) 0.021(2)
C5A 0.037(2) 0.064(2) 0.056(2) 0.002(2) -0.000(2) 0.000(2)
C5B 0.044(2) 0.055(2) 0.053(2) 0.014(2) 0.007(2) 0.010(2)
C6A 0.034(1) 0.051(2) 0.041(2) 0.010(1) -0.002(1) 0.005(1)
C6B 0.034(1) 0.052(2) 0.044(2) 0.014(1) 0.004(1) 0.018(1)
C7A 0.035(1) 0.066(2) 0.039(2) 0.017(1) -0.005(1) 0.010(1)
C7B 0.043(2) 0.057(2) 0.045(2) 0.014(1) 0.011(1) 0.013(1)
C8B 0.062(2) 0.054(2) 0.029(1) 0.005(2) -0.006(2) 0.009(1)
C8A 0.025(1) 0.054(2) 0.044(2) 0.013(1) 0.007(1) 0.017(1)
C9B 0.045(2) 0.047(2) 0.039(1) -0.003(1) -0.008(1) 0.021(1)
C9A 0.033(1) 0.045(2) 0.036(1) 0.009(1) 0.007(1) 0.013(1)
C10 0.081(3) 0.079(3) 0.045(2) -0.014(2) -0.010(2) 0.018(2)
C11 0.105(3) 0.047(2) 0.093(3) 0.007(2) 0.023(3) 0.004(2)
C12 0.057(2) 0.073(2) 0.084(2) 0.013(2) 0.004(2) 0.046(2)
C13 0.055(2) 0.088(2) 0.044(2) 0.012(2) -0.004(2) 0.028(2)
C14 0.089(3) 0.075(2) 0.054(2) 0.035(2) 0.002(2) 0.002(2)

loop_
_atom_type_symbol
_atom_type_oxidation_number
_atom_type_number_in_cell
_atom_type_scat_dispersion_real
_atom_type_scat_dispersion_imag
_atom_type_scat_source
C 0 46 0.002 0.002 International_Tables_Vol_IV_Table_2.2B
H 0 52 0.000 0.000 International_Tables_Vol_IV_Table_2.2B
Cl 0 8 0.132 0.159 International_Tables_Vol_IV_Table_2.2B
Co 0 2 0.299 0.973 International_Tables_Vol_IV_Table_2.2B
N 0 6 0.004 0.003 International_Tables_Vol_IV_Table_2.2B
O 0 12 0.008 0.006 International_Tables_Vol_IV_Table_2.2B

loop_
_geom_angle_atom_site_label_1
_geom_angle_atom_site_label_2
_geom_angle_atom_site_label_3
_geom_angle
_geom_angle_site_symmetry_1
_geom_angle_site_symmetry_2
_geom_angle_site_symmetry_3
_geom_angle_publ_flag
O1A CoA O1A 180 1_555 1_555 2_555 ?
O1A CoA O2A 92.4(1) 1_555 1_555 1_555 ?
O1A CoA O2A 87.6(1) 1_555 1_555 2_555 ?
O1A CoA N1A 94.3(1) 1_555 1_555 1_555 ?
O1A CoA N1A 85.7(1) 1_555 1_555 2_555 ?
O2A CoA O2A 180 1_555 1_555 2_555 ?
O2A CoA N1A 85.6(1) 1_555 1_555 1_555 ?
O2A CoA N1A 94.4(1) 1_555 1_555 2_555 ?
N1A CoA N1A 180 1_555 1_555 2_555 ?
O1B CoB O1B 180 1_555 1_555 2_656 ?
O1B CoB O2B 92.0(1) 1_555 1_555 1_555 ?
O1B CoB O2B 88.0(1) 1_555 1_555 2_656 ?
O1B CoB N1B 94.7(1) 1_555 1_555 1_555 ?
O1B CoB N1B 85.3(1) 1_555 1_555 2_656 ?
O2B CoB O2B 180 1_555 1_555 2_656 ?
O2B CoB N1B 86.2(1) 1_555 1_555 1_555 ?
O2B CoB N1B 93.9(1) 1_555 1_555 2_656 ?
N1B CoB N1B 180 1_555 1_555 2_656 ?
CoA O1A C1A 118.0(2) 1_555 1_555 1_555 ?
CoB O1B C1B 120.8(2) 1_555 1_555 1_555 ?
CoA O2A C9A 114.6(2) 1_555 1_555 1_555 ?
CoB O2B C9B 112.6(2) 1_555 1_555 1_555 ?
CoA N1A C7A 114.0(2) 1_555 1_555 1_555 ?
CoA N1A C8A 105.9(2) 1_555 1_555 1_555 ?
C7A N1A C8A 112.8(2) 1_555 1_555 1_555 ?
CoB N1B C7B 115.3(2) 1_555 1_555 1_555 ?
CoB N1B C8B 105.1(2) 1_555 1_555 1_555 ?
C7B N1B C8B 112.6(2) 1_555 1_555 1_555 ?
C10 N2 C14 113.0(3) 1_555 1_555 1_555 ?
O1A C1A C2A 122.1(3) 1_555 1_555 1_555 ?
O1A C1A C6A 121.3(3) 1_555 1_555 1_555 ?
C2A C1A C6A 116.6(3) 1_555 1_555 1_555 ?
O1B C1B C2B 121.8(3) 1_555 1_555 1_555 ?
O1B C1B C6B 122.3(3) 1_555 1_555 1_555 ?
C2B C1B C6B 115.8(3) 1_555 1_555 1_555 ?
Cl1B C2B C1B 117.8(2) 1_555 1_555 1_555 ?
Cl1B C2B C3B 119.3(3) 1_555 1_555 1_555 ?
C1B C2B C3B 122.9(3) 1_555 1_555 1_555 ?
Cl1A C2A C1A 117.7(2) 1_555 1_555 1_555 ?
Cl1A C2A C3A 119.6(3) 1_555 1_555 1_555 ?
C1A C2A C3A 122.7(3) 1_555 1_555 1_555 ?
C2B C3B C4B 118.6(3) 1_555 1_555 1_555 ?
C2A C3A C4A 118.3(4) 1_555 1_555 1_555 ?
Cl2A C4A C3A 118.3(3) 1_555 1_555 1_555 ?
Cl2A C4A C5A 120.1(3) 1_555 1_555 1_555 ?
C3A C4A C5A 121.5(3) 1_555 1_555 1_555 ?
Cl2B C4B C3B 119.4(3) 1_555 1_555 1_555 ?
Cl2B C4B C5B 120.0(3) 1_555 1_555 1_555 ?
C3B C4B C5B 120.7(3) 1_555 1_555 1_555 ?
C4A C5A C6A 119.9(3) 1_555 1_555 1_555 ?
C4B C5B C6B 120.2(3) 1_555 1_555 1_555 ?
C1A C6A C5A 120.7(3) 1_555 1_555 1_555 ?
C1A C6A C7A 115.8(3) 1_555 1_555 1_555 ?
C5A C6A C7A 123.6(3) 1_555 1_555 1_555 ?
C1B C6B C5B 121.3(3) 1_555 1_555 1_555 ?
C1B C6B C7B 116.7(3) 1_555 1_555 1_555 ?
C5B C6B C7B 121.7(3) 1_555 1_555 1_555 ?
N1A C7A C6A 112.2(3) 1_555 1_555 1_555 ?
N1B C7B C6B 113.6(3) 1_555 1_555 1_555 ?
N1B C8B C9B 109.9(3) 1_555 1_555 1_555 ?
N1A C8A C9A 110.3(3) 1_555 1_555 1_555 ?
O2B C9B O3B 123.8(3) 1_555 1_555 1_555 ?
O2B C9B C8B 117.2(3) 1_555 1_555 1_555 ?
O3B C9B C8B 119.0(3) 1_555 1_555 1_555 ?
O2A C9A O3A 123.7(3) 1_555 1_555 1_555 ?
O2A C9A C8A 115.4(3) 1_555 1_555 1_555 ?
O3A C9A C8A 120.8(3) 1_555 1_555 1_555 ?
N2 C10 C11 110.2(3) 1_555 1_555 1_555 ?
C10 C11 C12 111.0(4) 1_555 1_555 1_555 ?
C11 C12 C13 110.6(4) 1_555 1_555 1_555 ?
C12 C13 C14 111.2(3) 1_555 1_555 1_555 ?
N2 C14 C13 110.3(4) 1_555 1_555 1_555 ?

loop_
_geom_bond_atom_site_label_1
_geom_bond_atom_site_label_2
_geom_bond_distance
_geom_bond_site_symmetry_1
_geom_bond_site_symmetry_2
_geom_bond_publ_flag
CoA O1A 1.902(2) 1_555 1_555 ?
CoA O2A 1.895(2) 1_555 1_555 ?
CoA N1A 1.953(2) 1_555 1_555 ?
CoB O1B 1.911(2) 1_555 1_555 ?
CoB O2B 1.895(2) 1_555 1_555 ?
CoB N1B 1.946(3) 1_555 1_555 ?
Cl1A C2A 1.740(4) 1_555 1_555 ?
Cl1B C2B 1.742(3) 1_555 1_555 ?
Cl2A C4A 1.753(4) 1_555 1_555 ?
Cl2B C4B 1.744(4) 1_555 1_555 ?
O1A C1A 1.316(3) 1_555 1_555 ?
O1B C1B 1.312(4) 1_555 1_555 ?
O2A C9A 1.287(4) 1_555 1_555 ?
O2B C9B 1.276(4) 1_555 1_555 ?
O3A C9A 1.225(4) 1_555 1_555 ?
O3B C9B 1.242(4) 1_555 1_555 ?
N1A C7A 1.481(4) 1_555 1_555 ?
N1A C8A 1.478(4) 1_555 1_555 ?
N1B C7B 1.483(5) 1_555 1_555 ?
N1B C8B 1.492(4) 1_555 1_555 ?
N2 C10 1.471(5) 1_555 1_555 ?
N2 C14 1.480(5) 1_555 1_555 ?
C1A C2A 1.399(5) 1_555 1_555 ?
C1A C6A 1.416(5) 1_555 1_555 ?
C1B C2B 1.406(5) 1_555 1_555 ?
C1B C6B 1.405(4) 1_555 1_555 ?
C2B C3B 1.380(5) 1_555 1_555 ?
C2A C3A 1.377(5) 1_555 1_555 ?
C3B C4B 1.377(5) 1_555 1_555 ?
C3A C4A 1.382(6) 1_555 1_555 ?
C4A C5A 1.370(6) 1_555 1_555 ?
C4B C5B 1.376(6) 1_555 1_555 ?
C5A C6A 1.381(5) 1_555 1_555 ?
C5B C6B 1.382(5) 1_555 1_555 ?
C6A C7A 1.496(5) 1_555 1_555 ?
C6B C7B 1.505(5) 1_555 1_555 ?
C8B C9B 1.507(5) 1_555 1_555 ?
C8A C9A 1.516(5) 1_555 1_555 ?
C10 C11 1.503(7) 1_555 1_555 ?
C11 C12 1.508(7) 1_555 1_555 ?
C12 C13 1.485(5) 1_555 1_555 ?
C13 C14 1.490(7) 1_555 1_555 ?

loop_
_geom_hbond_atom_site_label_D
_geom_hbond_atom_site_label_H
_geom_hbond_atom_site_label_A
_geom_hbond_distance_DH
_geom_hbond_distance_HA
_geom_hbond_distance_DA
_geom_hbond_angle_DHA
_geom_hbond_site_symmetry_D
_geom_hbond_site_symmetry_H
_geom_hbond_site_symmetry_A
_geom_hbond_publ_flag
N2 H(N2)1 O3B 0.963(3) 1.819(3) 2.773(4) 170.4(2) 1_555 1_555 1_555 ?
N2 H(N2)2 O2A 0.957(3) 2.164(2) 2.874(4) 130.0(2) 1_555 1_555 2_555 ?
N2 H(N2)2 O3A 0.957(3) 2.101(3) 3.006(4) 157.2(2) 1_555 1_555 2_555 ?
